data_2214690
loop_
_publ_author_name
'Zhao, Guo-Liang'
'Shi, Xia'
'Ng, Seik Weng'

_publ_section_title
;(Adamantane-1,3-dicarboxylato-\k<i>O</i>)aquabis(1,10-phenanthroline-\k^2^<i>N</i>,<i>N</i>')cobalt(II)
 tetrahydrate
;
_journal_coeditor_code HB2477
_journal_issue 8
_journal_name_full 'Acta Crystallographica Section E'
_journal_page_first m2150
_journal_page_last m2150
_journal_paper_doi 10.1107/S1600536807033752
_journal_volume 63
_journal_year 2007
_chemical_formula_iupac '[Co (C12 H14 O4) (C12 H8 N2)2 (H2 O)], 4H2 O'
_chemical_formula_moiety 'C36 H32 Co N4 O5, 4(H2 O)'
_chemical_formula_sum 'C36 H40 Co N4 O9'
_chemical_formula_weight 731.65
_chemical_name_systematic
;
(Adamantane-1,3-dicarboxylato-\kO)aquabis(1,10-phenanthroline-\
\k^2^<i>N</i>,<i>N</i>')cobalt(II) tetrahydrate
;
_space_group_IT_number 2
_symmetry_cell_setting triclinic
_symmetry_space_group_name_Hall '-P 1'
_symmetry_space_group_name_H-M 'P -1'
_atom_sites_solution_hydrogens geom
_atom_sites_solution_primary direct
_atom_sites_solution_secondary difmap
_audit_creation_method SHELXL-97
_cell_angle_alpha 69.2770(10)
_cell_angle_beta 77.0670(10)
_cell_angle_gamma 87.3280(10)
_cell_formula_units_Z 2
_cell_length_a 8.9902(2)
_cell_length_b 13.2497(2)
_cell_length_c 15.6671(2)
_cell_measurement_reflns_used 7731
_cell_measurement_temperature 295(2)
_cell_measurement_theta_max 27.4
_cell_measurement_theta_min 2.5
_cell_volume 1700.12(5)
_computing_cell_refinement 'SAINT (Bruker, 2005)'
_computing_data_collection 'APEX2 (Bruker, 2005)'
_computing_data_reduction SAINT
_computing_molecular_graphics 'X-SEED (Barbour, 2001)'
_computing_publication_material 'publCIF (Westrip, 2007)'
_computing_structure_refinement 'SHELXL97 (Sheldrick, 1997)'
_computing_structure_solution 'SHELXS97 (Sheldrick, 1997)'
_diffrn_ambient_temperature 295(2)
_diffrn_measured_fraction_theta_full 0.989
_diffrn_measured_fraction_theta_max 0.989
_diffrn_measurement_device_type 'Bruker APEX II CCD'
_diffrn_measurement_method '\f and \w'
_diffrn_radiation_monochromator graphite
_diffrn_radiation_source 'fine-focus sealed tube'
_diffrn_radiation_type MoK\a
_diffrn_radiation_wavelength 0.71073
_diffrn_reflns_av_R_equivalents 0.0220
_diffrn_reflns_av_sigmaI/netI 0.0189
_diffrn_reflns_limit_h_max 11
_diffrn_reflns_limit_h_min -11
_diffrn_reflns_limit_k_max 17
_diffrn_reflns_limit_k_min -17
_diffrn_reflns_limit_l_max 19
_diffrn_reflns_limit_l_min -20
_diffrn_reflns_number 29003
_diffrn_reflns_theta_full 27.43
_diffrn_reflns_theta_max 27.43
_diffrn_reflns_theta_min 1.64
_diffrn_standards_decay_% 0
_diffrn_standards_interval_count 0
_diffrn_standards_interval_time 0
_diffrn_standards_number 0
_exptl_absorpt_coefficient_mu 0.567
_exptl_absorpt_correction_T_max 0.951
_exptl_absorpt_correction_T_min 0.813
_exptl_absorpt_correction_type multi-scan
_exptl_absorpt_process_details '(SADABS; Sheldrick, 1996)'
_exptl_crystal_colour Yellow
_exptl_crystal_density_diffrn 1.429
_exptl_crystal_density_method 'not measured'
_exptl_crystal_description Plate
_exptl_crystal_F_000 766
_exptl_crystal_size_max 0.39
_exptl_crystal_size_mid 0.31
_exptl_crystal_size_min 0.09
_refine_diff_density_max 0.699
_refine_diff_density_min -0.770
_refine_ls_extinction_method none
_refine_ls_goodness_of_fit_ref 1.060
_refine_ls_hydrogen_treatment constr
_refine_ls_matrix_type full
_refine_ls_number_parameters 451
_refine_ls_number_reflns 7692
_refine_ls_number_restraints 24
_refine_ls_restrained_S_all 1.066
_refine_ls_R_factor_all 0.0565
_refine_ls_R_factor_gt 0.0496
_refine_ls_shift/su_max 0.001
_refine_ls_shift/su_mean 0.000
_refine_ls_structure_factor_coef Fsqd
_refine_ls_weighting_details 'calc w=1/[\s^2^(Fo^2^)+(0.0966P)^2^+1.4193P] where P=(Fo^2^+2Fc^2^)/3'
_refine_ls_weighting_scheme calc
_refine_ls_wR_factor_gt 0.1591
_refine_ls_wR_factor_ref 0.1665
_reflns_number_gt 6662
_reflns_number_total 7692
_reflns_threshold_expression I>2\s(I)
_cod_data_source_file hb2477.cif
_cod_data_source_block I
_cod_database_code 2214690
_cod_database_fobs_code 2214690

loop_
_symmetry_equiv_pos_as_xyz
'x, y, z'
'-x, -y, -z'

loop_
_atom_site_type_symbol
_atom_site_label
_atom_site_fract_x
_atom_site_fract_y
_atom_site_fract_z
_atom_site_U_iso_or_equiv
_atom_site_adp_type
_atom_site_calc_flag
_atom_site_refinement_flags
_atom_site_occupancy
Co Co1 0.77668(4) 0.73276(3) 0.75869(2) 0.03448(13) Uani d . 1
O O1 0.6078(2) 0.83204(14) 0.80147(12) 0.0363(4) Uani d . 1
O O2 0.4719(3) 0.8737(2) 0.69354(19) 0.0733(9) Uani d . 1
O O3 0.1345(3) 1.27607(18) 0.67492(17) 0.0592(6) Uani d . 1
O O4 0.3830(2) 1.29932(16) 0.61730(14) 0.0505(5) Uani d . 1
O O1w 0.6634(3) 0.73629(19) 0.65170(16) 0.0555(6) Uani d . 1
H H1w1 0.5867 0.7761 0.6530 0.083 Uiso d . 1
H H1w2 0.6335 0.6725 0.6609 0.083 Uiso d . 1
O O2w 0.6797(4) 0.6062(2) 0.55445(16) 0.0676(7) Uani d U 1
H H2w1 0.6602 0.6391 0.5006 0.101 Uiso d . 1
H H2w2 0.7708 0.5826 0.5469 0.101 Uiso d . 1
O O3w 0.6600(3) 0.3795(2) 0.6404(2) 0.0763(8) Uani d U 1
H H3w1 0.5898 0.3520 0.6253 0.114 Uiso d . 1
H H3w2 0.7455 0.3718 0.6058 0.114 Uiso d . 1
O O4w 0.9756(4) 0.3754(3) 0.5430(2) 0.1015(11) Uani d U 1
H H4w1 1.0274 0.3433 0.5838 0.152 Uiso d . 1
H H4w2 0.9818 0.3394 0.5057 0.152 Uiso d . 1
O O5w 0.8633(4) 0.3016(4) 0.7950(3) 0.1137(13) Uani d U 1
H H5w1 0.9500 0.2925 0.7622 0.171 Uiso d . 1
H H5w2 0.8028 0.3231 0.7571 0.171 Uiso d . 1
N N1 0.9384(2) 0.87944(17) 0.67661(14) 0.0344(4) Uani d . 1
N N2 0.9945(2) 0.67309(17) 0.68646(14) 0.0340(4) Uani d . 1
N N3 0.6912(2) 0.55917(16) 0.84887(14) 0.0309(4) Uani d . 1
N N4 0.8511(2) 0.68960(15) 0.89783(13) 0.0273(4) Uani d . 1
C C1 0.9074(4) 0.9812(2) 0.6682(2) 0.0433(6) Uani d . 1
H H1 0.8163 0.9948 0.7036 0.052 Uiso calc R 1
C C2 1.0050(4) 1.0683(2) 0.6089(2) 0.0517(7) Uani d . 1
H H2 0.9787 1.1384 0.6045 0.062 Uiso calc R 1
C C3 1.1392(4) 1.0497(3) 0.5574(2) 0.0532(8) Uani d . 1
H H3 1.2055 1.1072 0.5175 0.064 Uiso calc R 1
C C4 1.1780(3) 0.9432(2) 0.56434(18) 0.0434(6) Uani d . 1
C C5 1.3174(3) 0.9163(3) 0.5126(2) 0.0559(9) Uani d . 1
H H5 1.3870 0.9712 0.4717 0.067 Uiso calc R 1
C C6 1.3490(3) 0.8135(3) 0.5221(2) 0.0554(8) Uani d . 1
H H6 1.4412 0.7983 0.4887 0.066 Uiso calc R 1
C C7 1.2439(3) 0.7268(3) 0.58235(18) 0.0450(6) Uani d . 1
C C8 1.2697(4) 0.6184(3) 0.5932(2) 0.0544(8) Uani d . 1
H H8 1.3625 0.5992 0.5637 0.065 Uiso calc R 1
C C9 1.1598(4) 0.5413(3) 0.6466(2) 0.0520(7) Uani d . 1
H H9 1.1757 0.4693 0.6534 0.062 Uiso calc R 1
C C10 1.0223(3) 0.5719(2) 0.69122(19) 0.0413(6) Uani d . 1
H H10 0.9463 0.5189 0.7261 0.050 Uiso calc R 1
C C11 1.1034(3) 0.7501(2) 0.63264(16) 0.0341(5) Uani d . 1
C C12 1.0721(3) 0.8606(2) 0.62498(16) 0.0342(5) Uani d . 1
C C13 0.6101(3) 0.4955(2) 0.8254(2) 0.0394(5) Uani d . 1
H H13 0.5920 0.5200 0.7654 0.047 Uiso calc R 1
C C14 0.5510(3) 0.3934(2) 0.8872(2) 0.0452(6) Uani d . 1
H H14 0.4945 0.3517 0.8682 0.054 Uiso calc R 1
C C15 0.5765(3) 0.3556(2) 0.9748(2) 0.0412(6) Uani d . 1
H H15 0.5365 0.2883 1.0165 0.049 Uiso calc R 1
C C16 0.6643(3) 0.41909(18) 1.00232(18) 0.0333(5) Uani d . 1
C C17 0.6976(3) 0.3850(2) 1.09303(19) 0.0409(6) Uani d . 1
H H17 0.6602 0.3181 1.1368 0.049 Uiso calc R 1
C C18 0.7823(3) 0.4483(2) 1.11631(18) 0.0400(6) Uani d . 1
H H18 0.8045 0.4237 1.1753 0.048 Uiso calc R 1
C C19 0.8386(3) 0.55296(19) 1.05137(16) 0.0310(5) Uani d . 1
C C20 0.9240(3) 0.6234(2) 1.07304(18) 0.0371(5) Uani d . 1
H H20 0.9488 0.6020 1.1313 0.045 Uiso calc R 1
C C21 0.9700(3) 0.7228(2) 1.00833(19) 0.0380(5) Uani d . 1
H H21 1.0273 0.7698 1.0216 0.046 Uiso calc R 1
C C22 0.9300(3) 0.75346(19) 0.92164(18) 0.0342(5) Uani d . 1
H H22 0.9604 0.8221 0.8785 0.041 Uiso calc R 1
C C23 0.8062(2) 0.58983(17) 0.96187(15) 0.0260(4) Uani d . 1
C C24 0.7189(2) 0.52079(17) 0.93618(16) 0.0278(4) Uani d . 1
C C25 0.5087(3) 0.88646(18) 0.76021(16) 0.0290(4) Uani d . 1
C C26 0.4244(2) 0.96943(17) 0.79885(15) 0.0249(4) Uani d . 1
C C27 0.2706(3) 0.91488(18) 0.86213(18) 0.0342(5) Uani d . 1
H H27A 0.2136 0.8921 0.8260 0.041 Uiso calc R 1
H H27B 0.2895 0.8513 0.9127 0.041 Uiso calc R 1
C C28 0.1772(3) 0.99344(19) 0.90258(17) 0.0347(5) Uani d . 1
H H28A 0.0802 0.9578 0.9426 0.042 Uiso calc R 1
C C29 0.1454(3) 1.09256(19) 0.82272(17) 0.0321(5) Uani d . 1
H H29A 0.0854 1.1423 0.8482 0.039 Uiso calc R 1
H H29B 0.0871 1.0707 0.7866 0.039 Uiso calc R 1
C C30 0.2957(2) 1.14894(17) 0.75907(15) 0.0262(4) Uani d . 1
C C31 0.3852(3) 1.18280(18) 0.81816(16) 0.0303(5) Uani d . 1
H H31A 0.4809 1.2190 0.7789 0.036 Uiso calc R 1
H H31B 0.3265 1.2329 0.8437 0.036 Uiso calc R 1
C C32 0.4172(3) 1.0835(2) 0.89789(16) 0.0320(5) Uani d . 1
H H32A 0.4746 1.1062 0.9348 0.038 Uiso calc R 1
C C33 0.5125(3) 1.00539(19) 0.85689(16) 0.0300(5) Uani d . 1
H H33A 0.6087 1.0408 0.8177 0.036 Uiso calc R 1
H H33B 0.5347 0.9428 0.9072 0.036 Uiso calc R 1
C C34 0.2674(3) 1.0273(2) 0.96088(17) 0.0397(6) Uani d . 1
H H34A 0.2082 1.0759 0.9882 0.048 Uiso calc R 1
H H34B 0.2880 0.9642 1.0113 0.048 Uiso calc R 1
C C35 0.3915(2) 1.06957(17) 0.71942(15) 0.0259(4) Uani d . 1
H H35A 0.3368 1.0477 0.6817 0.031 Uiso calc R 1
H H35B 0.4872 1.1052 0.6795 0.031 Uiso calc R 1
C C36 0.2686(3) 1.24950(19) 0.67744(17) 0.0344(5) Uani d . 1

loop_
_atom_site_aniso_label
_atom_site_aniso_U_11
_atom_site_aniso_U_22
_atom_site_aniso_U_33
_atom_site_aniso_U_12
_atom_site_aniso_U_13
_atom_site_aniso_U_23
Co1 0.0349(2) 0.0314(2) 0.0364(2) 0.00510(14) -0.00779(14) -0.01162(14)
O1 0.0384(9) 0.0373(9) 0.0373(9) 0.0179(7) -0.0151(7) -0.0164(7)
O2 0.1009(19) 0.0826(17) 0.0847(17) 0.0644(16) -0.0679(16) -0.0664(15)
O3 0.0485(12) 0.0522(12) 0.0643(14) 0.0218(10) -0.0229(11) -0.0017(10)
O4 0.0548(12) 0.0409(10) 0.0415(11) 0.0051(9) -0.0130(9) 0.0037(8)
O1w 0.0627(13) 0.0641(14) 0.0657(14) 0.0315(11) -0.0372(11) -0.0439(12)
O2w 0.114(2) 0.0533(13) 0.0486(12) 0.0234(13) -0.0352(13) -0.0253(11)
O3w 0.0752(17) 0.0716(17) 0.0724(17) -0.0151(14) -0.0187(14) -0.0103(13)
O4w 0.085(2) 0.138(3) 0.086(2) 0.031(2) -0.0518(18) -0.029(2)
O5w 0.092(2) 0.147(3) 0.102(3) 0.049(2) -0.014(2) -0.054(2)
N1 0.0387(11) 0.0315(10) 0.0309(10) 0.0000(8) -0.0064(8) -0.0091(8)
N2 0.0368(10) 0.0351(10) 0.0297(10) 0.0074(8) -0.0076(8) -0.0117(8)
N3 0.0287(9) 0.0299(9) 0.0362(10) 0.0006(7) -0.0074(8) -0.0142(8)
N4 0.0239(8) 0.0238(8) 0.0323(9) 0.0004(7) -0.0041(7) -0.0086(7)
C1 0.0518(15) 0.0335(13) 0.0440(14) 0.0004(11) -0.0118(12) -0.0122(11)
C2 0.072(2) 0.0324(13) 0.0526(17) -0.0076(13) -0.0249(16) -0.0089(12)
C3 0.0631(19) 0.0504(16) 0.0394(15) -0.0260(14) -0.0178(14) -0.0004(12)
C4 0.0434(14) 0.0561(16) 0.0275(12) -0.0148(12) -0.0114(10) -0.0067(11)
C5 0.0390(14) 0.088(3) 0.0316(13) -0.0221(15) -0.0024(11) -0.0101(14)
C6 0.0347(14) 0.093(3) 0.0340(14) -0.0021(15) -0.0008(11) -0.0203(15)
C7 0.0339(12) 0.0724(19) 0.0304(12) 0.0074(12) -0.0069(10) -0.0211(13)
C8 0.0452(15) 0.081(2) 0.0447(16) 0.0286(16) -0.0123(13) -0.0339(16)
C9 0.0604(18) 0.0557(17) 0.0480(16) 0.0275(15) -0.0182(14) -0.0277(14)
C10 0.0466(14) 0.0398(13) 0.0396(13) 0.0137(11) -0.0126(11) -0.0162(11)
C11 0.0299(11) 0.0466(14) 0.0252(11) 0.0034(10) -0.0062(9) -0.0121(10)
C12 0.0351(12) 0.0418(13) 0.0251(11) -0.0037(10) -0.0089(9) -0.0090(9)
C13 0.0387(13) 0.0388(13) 0.0463(14) -0.0006(10) -0.0115(11) -0.0205(11)
C14 0.0378(13) 0.0367(13) 0.0696(19) -0.0038(11) -0.0100(13) -0.0296(13)
C15 0.0349(12) 0.0249(11) 0.0602(17) -0.0037(9) -0.0029(11) -0.0148(11)
C16 0.0278(10) 0.0234(10) 0.0452(13) 0.0015(8) -0.0018(9) -0.0118(10)
C17 0.0442(14) 0.0246(11) 0.0418(14) 0.0008(10) -0.0031(11) -0.0010(10)
C18 0.0450(14) 0.0337(12) 0.0331(12) 0.0033(10) -0.0082(11) -0.0025(10)
C19 0.0293(11) 0.0294(11) 0.0311(11) 0.0048(9) -0.0058(9) -0.0081(9)
C20 0.0374(12) 0.0439(14) 0.0326(12) 0.0049(10) -0.0112(10) -0.0149(10)
C21 0.0364(12) 0.0386(13) 0.0441(14) -0.0029(10) -0.0101(11) -0.0197(11)
C22 0.0331(11) 0.0288(11) 0.0388(13) -0.0038(9) -0.0066(10) -0.0099(9)
C23 0.0215(9) 0.0242(10) 0.0309(11) 0.0036(7) -0.0037(8) -0.0096(8)
C24 0.0233(9) 0.0233(10) 0.0354(11) 0.0039(8) -0.0038(8) -0.0108(9)
C25 0.0316(11) 0.0251(10) 0.0310(11) 0.0062(8) -0.0079(9) -0.0104(8)
C26 0.0254(10) 0.0238(9) 0.0257(10) 0.0056(8) -0.0077(8) -0.0083(8)
C27 0.0320(11) 0.0254(10) 0.0397(13) 0.0017(9) -0.0029(10) -0.0079(9)
C28 0.0276(11) 0.0313(11) 0.0369(12) 0.0013(9) 0.0025(9) -0.0079(10)
C29 0.0254(10) 0.0322(11) 0.0416(13) 0.0072(9) -0.0094(9) -0.0159(10)
C30 0.0281(10) 0.0238(10) 0.0286(10) 0.0064(8) -0.0102(8) -0.0099(8)
C31 0.0341(11) 0.0284(10) 0.0335(11) 0.0026(9) -0.0101(9) -0.0158(9)
C32 0.0352(11) 0.0392(12) 0.0291(11) 0.0088(10) -0.0135(9) -0.0182(10)
C33 0.0308(11) 0.0361(11) 0.0270(10) 0.0092(9) -0.0126(9) -0.0130(9)
C34 0.0444(14) 0.0444(14) 0.0261(11) 0.0128(11) -0.0031(10) -0.0116(10)
C35 0.0303(10) 0.0249(10) 0.0244(10) 0.0063(8) -0.0099(8) -0.0093(8)
C36 0.0454(13) 0.0266(11) 0.0344(12) 0.0107(10) -0.0166(10) -0.0111(9)

loop_
_atom_type_symbol
_atom_type_description
_atom_type_scat_dispersion_real
_atom_type_scat_dispersion_imag
_atom_type_scat_source
C C 0.0033 0.0016 'International Tables Vol C Tables 4.2.6.8 and 6.1.1.4'
H H 0.0000 0.0000 'International Tables Vol C Tables 4.2.6.8 and 6.1.1.4'
N N 0.0061 0.0033 'International Tables Vol C Tables 4.2.6.8 and 6.1.1.4'
O O 0.0106 0.0060 'International Tables Vol C Tables 4.2.6.8 and 6.1.1.4'
Co Co 0.3494 0.9721 'International Tables Vol C Tables 4.2.6.8 and 6.1.1.4'

loop_
_geom_angle_atom_site_label_1
_geom_angle_atom_site_label_2
_geom_angle_atom_site_label_3
_geom_angle
O1 Co1 O1w 89.16(7)
O1 Co1 N1 90.53(8)
O1w Co1 N1 98.86(9)
O1 Co1 N2 163.25(8)
O1w Co1 N2 91.39(8)
N1 Co1 N2 72.85(8)
O1 Co1 N3 105.30(7)
O1w Co1 N3 92.71(9)
N1 Co1 N3 160.55(8)
N2 Co1 N3 91.39(7)
O1 Co1 N4 89.86(7)
O1w Co1 N4 164.05(9)
N1 Co1 N4 97.07(7)
N2 Co1 N4 94.11(7)
N3 Co1 N4 72.22(7)
C25 O1 Co1 130.01(15)
Co1 O1w H1w1 109.6
Co1 O1w H1w2 109.5
H1w1 O1w H1w2 109.4
H2w1 O2w H2w2 108.6
H3w1 O3w H3w2 107.0
H4w1 O4w H4w2 108.0
H5w1 O5w H5w2 106.2
C1 N1 C12 118.0(2)
C1 N1 Co1 126.02(19)
C12 N1 Co1 115.71(16)
C10 N2 C11 117.8(2)
C10 N2 Co1 126.68(18)
C11 N2 Co1 115.51(16)
C13 N3 C24 117.5(2)
C13 N3 Co1 126.11(17)
C24 N3 Co1 116.30(14)
C22 N4 C23 117.8(2)
C22 N4 Co1 126.09(16)
C23 N4 Co1 116.12(14)
N1 C1 C2 123.0(3)
N1 C1 H1 118.5
C2 C1 H1 118.5
C3 C2 C1 119.2(3)
C3 C2 H2 120.4
C1 C2 H2 120.4
C2 C3 C4 120.0(3)
C2 C3 H3 120.0
C4 C3 H3 120.0
C12 C4 C3 117.0(3)
C12 C4 C5 119.4(3)
C3 C4 C5 123.7(3)
C6 C5 C4 121.3(3)
C6 C5 H5 119.4
C4 C5 H5 119.4
C5 C6 C7 121.3(3)
C5 C6 H6 119.4
C7 C6 H6 119.4
C8 C7 C11 117.1(3)
C8 C7 C6 123.6(3)
C11 C7 C6 119.3(3)
C9 C8 C7 120.2(3)
C9 C8 H8 119.9
C7 C8 H8 119.9
C8 C9 C10 118.9(3)
C8 C9 H9 120.6
C10 C9 H9 120.6
N2 C10 C9 123.3(3)
N2 C10 H10 118.3
C9 C10 H10 118.3
N2 C11 C7 122.6(3)
N2 C11 C12 118.1(2)
C7 C11 C12 119.3(2)
N1 C12 C4 122.9(3)
N1 C12 C11 117.7(2)
C4 C12 C11 119.4(2)
N3 C13 C14 122.9(3)
N3 C13 H13 118.6
C14 C13 H13 118.6
C15 C14 C13 119.8(2)
C15 C14 H14 120.1
C13 C14 H14 120.1
C14 C15 C16 119.5(2)
C14 C15 H15 120.2
C16 C15 H15 120.2
C24 C16 C15 117.1(2)
C24 C16 C17 119.7(2)
C15 C16 C17 123.1(2)
C18 C17 C16 121.1(2)
C18 C17 H17 119.4
C16 C17 H17 119.4
C17 C18 C19 120.9(2)
C17 C18 H18 119.6
C19 C18 H18 119.6
C23 C19 C20 117.3(2)
C23 C19 C18 119.6(2)
C20 C19 C18 123.1(2)
C21 C20 C19 119.7(2)
C21 C20 H20 120.2
C19 C20 H20 120.2
C20 C21 C22 119.1(2)
C20 C21 H21 120.5
C22 C21 H21 120.5
N4 C22 C21 123.3(2)
N4 C22 H22 118.3
C21 C22 H22 118.3
N4 C23 C19 122.8(2)
N4 C23 C24 117.70(19)
C19 C23 C24 119.5(2)
N3 C24 C16 123.2(2)
N3 C24 C23 117.56(19)
C16 C24 C23 119.2(2)
O2 C25 O1 124.1(2)
O2 C25 C26 118.2(2)
O1 C25 C26 117.65(19)
C25 C26 C33 112.78(17)
C25 C26 C35 110.93(17)
C33 C26 C35 108.73(17)
C25 C26 C27 106.81(18)
C33 C26 C27 108.89(19)
C35 C26 C27 108.59(18)
C28 C27 C26 110.27(19)
C28 C27 H27A 109.6
C26 C27 H27A 109.6
C28 C27 H27B 109.6
C26 C27 H27B 109.6
H27A C27 H27B 108.1
C29 C28 C27 109.4(2)
C29 C28 C34 110.0(2)
C27 C28 C34 109.1(2)
C29 C28 H28A 109.4
C27 C28 H28A 109.4
C34 C28 H28A 109.4
C28 C29 C30 110.18(18)
C28 C29 H29A 109.6
C30 C29 H29A 109.6
C28 C29 H29B 109.6
C30 C29 H29B 109.6
H29A C29 H29B 108.1
C29 C30 C31 108.37(19)
C29 C30 C35 109.55(18)
C31 C30 C35 108.49(17)
C29 C30 C36 111.84(19)
C31 C30 C36 109.32(18)
C35 C30 C36 109.21(18)
C32 C31 C30 110.08(18)
C32 C31 H31A 109.6
C30 C31 H31A 109.6
C32 C31 H31B 109.6
C30 C31 H31B 109.6
H31A C31 H31B 108.2
C34 C32 C31 110.0(2)
C34 C32 C33 109.7(2)
C31 C32 C33 109.38(18)
C34 C32 H32A 109.2
C31 C32 H32A 109.2
C33 C32 H32A 109.2
C26 C33 C32 109.86(17)
C26 C33 H33A 109.7
C32 C33 H33A 109.7
C26 C33 H33B 109.7
C32 C33 H33B 109.7
H33A C33 H33B 108.2
C32 C34 C28 109.04(19)
C32 C34 H34A 109.9
C28 C34 H34A 109.9
C32 C34 H34B 109.9
C28 C34 H34B 109.9
H34A C34 H34B 108.3
C26 C35 C30 110.72(17)
C26 C35 H35A 109.5
C30 C35 H35A 109.5
C26 C35 H35B 109.5
C30 C35 H35B 109.5
H35A C35 H35B 108.1
O3 C36 O4 124.0(2)
O3 C36 C30 118.1(2)
O4 C36 C30 118.0(2)

loop_
_geom_bond_atom_site_label_1
_geom_bond_atom_site_label_2
_geom_bond_distance
_geom_bond_publ_flag
Co1 O1 2.114(2) yes
Co1 O1w 2.134(2) yes
Co1 N1 2.281(2) yes
Co1 N2 2.288(2) yes
Co1 N3 2.293(2) yes
Co1 N4 2.294(2) yes
C25 O1 1.264(3) ?
C25 O2 1.231(3) ?
C36 O3 1.246(3) ?
C36 O4 1.253(3) ?
O1w H1w1 0.85 ?
O1w H1w2 0.85 ?
O2w H2w1 0.86 ?
O2w H2w2 0.86 ?
O3w H3w1 0.86 ?
O3w H3w2 0.86 ?
O4w H4w1 0.85 ?
O4w H4w2 0.87 ?
O5w H5w1 0.86 ?
O5w H5w2 0.86 ?
N1 C1 1.330(3) ?
N1 C12 1.357(3) ?
N2 C10 1.331(3) ?
N2 C11 1.352(3) ?
N3 C13 1.331(3) ?
N3 C24 1.357(3) ?
N4 C22 1.325(3) ?
N4 C23 1.359(3) ?
C1 C2 1.392(4) ?
C1 H1 0.9300 ?
C2 C3 1.358(5) ?
C2 H2 0.9300 ?
C3 C4 1.409(5) ?
C3 H3 0.9300 ?
C4 C12 1.401(4) ?
C4 C5 1.436(5) ?
C5 C6 1.341(5) ?
C5 H5 0.9300 ?
C6 C7 1.427(5) ?
C6 H6 0.9300 ?
C7 C8 1.401(5) ?
C7 C11 1.414(3) ?
C8 C9 1.356(5) ?
C8 H8 0.9300 ?
C9 C10 1.395(4) ?
C9 H9 0.9300 ?
C10 H10 0.9300 ?
C11 C12 1.445(4) ?
C13 C14 1.400(4) ?
C13 H13 0.9300 ?
C14 C15 1.352(4) ?
C14 H14 0.9300 ?
C15 C16 1.410(3) ?
C15 H15 0.9300 ?
C16 C24 1.406(3) ?
C16 C17 1.427(4) ?
C17 C18 1.348(4) ?
C17 H17 0.9300 ?
C18 C19 1.432(3) ?
C18 H18 0.9300 ?
C19 C23 1.405(3) ?
C19 C20 1.408(3) ?
C20 C21 1.362(4) ?
C20 H20 0.9300 ?
C21 C22 1.398(4) ?
C21 H21 0.9300 ?
C22 H22 0.9300 ?
C23 C24 1.443(3) ?
C25 C26 1.529(3) ?
C26 C33 1.531(3) ?
C26 C35 1.535(3) ?
C26 C27 1.546(3) ?
C27 C28 1.529(3) ?
C27 H27A 0.9700 ?
C27 H27B 0.9700 ?
C28 C29 1.528(3) ?
C28 C34 1.533(4) ?
C28 H28A 0.9800 ?
C29 C30 1.530(3) ?
C29 H29A 0.9700 ?
C29 H29B 0.9700 ?
C30 C31 1.538(3) ?
C30 C35 1.540(3) ?
C30 C36 1.540(3) ?
C31 C32 1.528(3) ?
C31 H31A 0.9700 ?
C31 H31B 0.9700 ?
C32 C34 1.524(4) ?
C32 C33 1.536(3) ?
C32 H32A 0.9800 ?
C33 H33A 0.9700 ?
C33 H33B 0.9700 ?
C34 H34A 0.9700 ?
C34 H34B 0.9700 ?
C35 H35A 0.9700 ?
C35 H35B 0.9700 ?

loop_
_geom_hbond_atom_site_label_D
_geom_hbond_atom_site_label_H
_geom_hbond_atom_site_label_A
_geom_hbond_site_symmetry_A
_geom_hbond_distance_DH
_geom_hbond_distance_HA
_geom_hbond_distance_DA
_geom_hbond_angle_DHA
_geom_hbond_publ_flag
O1w H1w1 O2 . 0.85 1.82 2.599(3) 152 yes
O1w H1w2 O2w . 0.85 2.10 2.656(3) 122 yes
O2w H2w1 O4 2_676 0.86 1.86 2.712(3) 176 yes
O2w H2w2 O4w 2_766 0.86 2.37 3.113(5) 145 yes
O3w H3w1 O4 1_545 0.86 2.06 2.895(4) 164 yes
O3w H3w2 O4w . 0.86 2.08 2.913(5) 164 yes
O4w H4w1 O3 1_645 0.85 1.84 2.695(3) 178 yes
O5w H5w1 O3 1_645 0.86 1.96 2.814(4) 173 yes
O5w H5w2 O3w . 0.86 2.36 3.211(5) 174 yes

loop_
_geom_torsion_atom_site_label_1
_geom_torsion_atom_site_label_2
_geom_torsion_atom_site_label_3
_geom_torsion_atom_site_label_4
_geom_torsion
O1w Co1 O1 C25 -14.0(2)
N1 Co1 O1 C25 84.9(2)
N2 Co1 O1 C25 78.1(3)
N3 Co1 O1 C25 -106.5(2)
N4 Co1 O1 C25 -178.0(2)
O1 Co1 N1 C1 -1.6(2)
O1w Co1 N1 C1 87.7(2)
N2 Co1 N1 C1 176.4(2)
N3 Co1 N1 C1 -146.5(2)
N4 Co1 N1 C1 -91.5(2)
O1 Co1 N1 C12 -174.87(16)
O1w Co1 N1 C12 -85.65(17)
N2 Co1 N1 C12 3.07(16)
N3 Co1 N1 C12 40.2(3)
N4 Co1 N1 C12 95.21(16)
O1 Co1 N2 C10 -172.9(2)
O1w Co1 N2 C10 -81.2(2)
N1 Co1 N2 C10 179.9(2)
N3 Co1 N2 C10 11.5(2)
N4 Co1 N2 C10 83.8(2)
O1 Co1 N2 C11 6.0(3)
O1w Co1 N2 C11 97.68(17)
N1 Co1 N2 C11 -1.17(16)
N3 Co1 N2 C11 -169.58(17)
N4 Co1 N2 C11 -97.31(16)
O1 Co1 N3 C13 94.0(2)
O1w Co1 N3 C13 4.1(2)
N1 Co1 N3 C13 -122.6(3)
N2 Co1 N3 C13 -87.4(2)
N4 Co1 N3 C13 178.8(2)
O1 Co1 N3 C24 -82.01(16)
O1w Co1 N3 C24 -171.88(16)
N1 Co1 N3 C24 61.5(3)
N2 Co1 N3 C24 96.67(16)
N4 Co1 N3 C24 2.80(15)
O1 Co1 N4 C22 -74.12(19)
O1w Co1 N4 C22 -160.5(2)
N1 Co1 N4 C22 16.4(2)
N2 Co1 N4 C22 89.59(19)
N3 Co1 N4 C22 179.7(2)
O1 Co1 N4 C23 104.25(15)
O1w Co1 N4 C23 17.8(3)
N1 Co1 N4 C23 -165.24(15)
N2 Co1 N4 C23 -92.03(15)
N3 Co1 N4 C23 -1.89(14)
C12 N1 C1 C2 0.4(4)
Co1 N1 C1 C2 -172.8(2)
N1 C1 C2 C3 -0.6(4)
C1 C2 C3 C4 0.0(4)
C2 C3 C4 C12 0.7(4)
C2 C3 C4 C5 -179.9(3)
C12 C4 C5 C6 -0.9(4)
C3 C4 C5 C6 179.8(3)
C4 C5 C6 C7 1.5(4)
C5 C6 C7 C8 178.5(3)
C5 C6 C7 C11 0.3(4)
C11 C7 C8 C9 3.0(4)
C6 C7 C8 C9 -175.3(3)
C7 C8 C9 C10 -0.9(4)
C11 N2 C10 C9 2.6(4)
Co1 N2 C10 C9 -178.6(2)
C8 C9 C10 N2 -2.1(4)
C10 N2 C11 C7 -0.2(3)
Co1 N2 C11 C7 -179.19(18)
C10 N2 C11 C12 178.2(2)
Co1 N2 C11 C12 -0.8(3)
C8 C7 C11 N2 -2.5(4)
C6 C7 C11 N2 175.8(2)
C8 C7 C11 C12 179.1(2)
C6 C7 C11 C12 -2.6(4)
C1 N1 C12 C4 0.4(3)
Co1 N1 C12 C4 174.31(18)
C1 N1 C12 C11 -178.5(2)
Co1 N1 C12 C11 -4.6(3)
C3 C4 C12 N1 -1.0(4)
C5 C4 C12 N1 179.6(2)
C3 C4 C12 C11 177.9(2)
C5 C4 C12 C11 -1.5(3)
N2 C11 C12 N1 3.6(3)
C7 C11 C12 N1 -177.9(2)
N2 C11 C12 C4 -175.3(2)
C7 C11 C12 C4 3.2(3)
C24 N3 C13 C14 1.4(4)
Co1 N3 C13 C14 -174.56(19)
N3 C13 C14 C15 -0.4(4)
C13 C14 C15 C16 -0.9(4)
C14 C15 C16 C24 1.1(4)
C14 C15 C16 C17 -179.5(2)
C24 C16 C17 C18 -0.8(4)
C15 C16 C17 C18 179.9(3)
C16 C17 C18 C19 1.5(4)
C17 C18 C19 C23 -0.6(4)
C17 C18 C19 C20 178.2(3)
C23 C19 C20 C21 0.6(4)
C18 C19 C20 C21 -178.2(2)
C19 C20 C21 C22 0.6(4)
C23 N4 C22 C21 0.7(3)
Co1 N4 C22 C21 179.00(18)
C20 C21 C22 N4 -1.3(4)
C22 N4 C23 C19 0.6(3)
Co1 N4 C23 C19 -177.88(16)
C22 N4 C23 C24 179.4(2)
Co1 N4 C23 C24 0.9(2)
C20 C19 C23 N4 -1.2(3)
C18 C19 C23 N4 177.6(2)
C20 C19 C23 C24 -180.0(2)
C18 C19 C23 C24 -1.1(3)
C13 N3 C24 C16 -1.1(3)
Co1 N3 C24 C16 175.24(17)
C13 N3 C24 C23 -179.7(2)
Co1 N3 C24 C23 -3.4(2)
C15 C16 C24 N3 -0.1(3)
C17 C16 C24 N3 -179.5(2)
C15 C16 C24 C23 178.5(2)
C17 C16 C24 C23 -0.9(3)
N4 C23 C24 N3 1.7(3)
C19 C23 C24 N3 -179.50(19)
N4 C23 C24 C16 -176.99(19)
C19 C23 C24 C16 1.8(3)
Co1 O1 C25 O2 15.9(4)
Co1 O1 C25 C26 -167.12(15)
O2 C25 C26 C33 -160.6(3)
O1 C25 C26 C33 22.3(3)
O2 C25 C26 C35 -38.4(3)
O1 C25 C26 C35 144.5(2)
O2 C25 C26 C27 79.8(3)
O1 C25 C26 C27 -97.3(2)
C25 C26 C27 C28 -179.01(19)
C33 C26 C27 C28 58.9(2)
C35 C26 C27 C28 -59.3(2)
C26 C27 C28 C29 60.2(3)
C26 C27 C28 C34 -60.2(3)
C27 C28 C29 C30 -59.8(3)
C34 C28 C29 C30 60.1(2)
C28 C29 C30 C31 -59.4(2)
C28 C29 C30 C35 58.7(2)
C28 C29 C30 C36 179.98(19)
C29 C30 C31 C32 59.5(2)
C35 C30 C31 C32 -59.3(2)
C36 C30 C31 C32 -178.34(19)
C30 C31 C32 C34 -60.3(2)
C30 C31 C32 C33 60.2(2)
C25 C26 C33 C32 -176.82(19)
C35 C26 C33 C32 59.7(2)
C27 C26 C33 C32 -58.4(2)
C34 C32 C33 C26 60.4(2)
C31 C32 C33 C26 -60.4(2)
C31 C32 C34 C28 59.3(2)
C33 C32 C34 C28 -61.0(2)
C29 C28 C34 C32 -59.2(2)
C27 C28 C34 C32 60.9(3)
C25 C26 C35 C30 175.56(18)
C33 C26 C35 C30 -59.9(2)
C27 C26 C35 C30 58.5(2)
C29 C30 C35 C26 -58.7(2)
C31 C30 C35 C26 59.5(2)
C36 C30 C35 C26 178.53(18)
C29 C30 C36 O3 3.6(3)
C31 C30 C36 O3 -116.4(3)
C35 C30 C36 O3 125.0(2)
C29 C30 C36 O4 -176.1(2)
C31 C30 C36 O4 63.9(3)
C35 C30 C36 O4 -54.6(3)
